data_1528384
loop_
_publ_author_name
'Brown, A.'

_publ_section_title
;
 Structure data for some arsenic- and germanium-rich compounds of
 molybdenum
;
_journal_name_full 'Nature (London)'
_journal_page_first 502
_journal_page_last 503
_journal_volume 206
_journal_year 1965
_chemical_formula_sum 'Ge2 Mo'
_chemical_name_systematic 'Mo Ge2'
_space_group_IT_number 62
_symmetry_space_group_name_Hall '-P 2ac 2n'
_symmetry_space_group_name_H-M 'P n m a'
_cell_angle_alpha 90
_cell_angle_beta 90
_cell_angle_gamma 90
_cell_formula_units_Z 4
_cell_length_a 6.343
_cell_length_b 3.451
_cell_length_c 8.582
_cell_volume 187.857
_citation_journal_id_ASTM NATUAS
_cod_data_source_file Brown_NATUAS_1965_308.cif
_cod_data_source_block Ge2Mo1
_cod_original_cell_volume 187.8573
_cod_original_formula_sum 'Ge2 Mo1'
_cod_database_code 1528384

loop_
_symmetry_equiv_pos_as_xyz
x,y,z
-x+1/2,-y,z+1/2
x+1/2,-y+1/2,-z+1/2
-x,y+1/2,-z
-x,-y,-z
x-1/2,y,-z-1/2
-x-1/2,y-1/2,z-1/2
x,-y-1/2,z

loop_
_atom_site_label
_atom_site_type_symbol
_atom_site_fract_x
_atom_site_fract_y
_atom_site_fract_z
_atom_site_occupancy
_atom_site_U_iso_or_equiv
Ge1 Ge 0.865 0.25 0.0407 1 0.0
Mo1 Mo 0.2498 0.25 0.1716 1 0.0
Ge2 Ge 0.9369 0.25 0.6319 1 0.0
